data_7211531
loop_
_publ_author_name
'Sun, Li-Xin'
'Qi, Yan'
'Wang, You-Ming'
'Che, Yun-Xia'
'Zheng, Ji-Min'

_publ_section_title
;
 A variety of novel complexes constructed from
 biphenyl-3,3&#x2032;,4,4&#x2032;-tetracarboxylate and flexible
 bis(imidazole) ligands
;
_journal_issue 5
_journal_name_full CrystEngComm
_journal_page_first 1540
_journal_paper_doi 10.1039/b909590j
_journal_volume 12
_journal_year 2010
_chemical_formula_sum 'C18 H19 N4 Ni O5'
_chemical_formula_weight 430.08
_chemical_name_systematic
;
?
;
_space_group_IT_number 15
_symmetry_cell_setting monoclinic
_symmetry_space_group_name_Hall '-C 2yc'
_symmetry_space_group_name_H-M 'C 1 2/c 1'
_atom_sites_solution_hydrogens geom
_atom_sites_solution_primary direct
_atom_sites_solution_secondary difmap
_audit_creation_method SHELXL-97
_cell_angle_alpha 90.00
_cell_angle_beta 111.31(3)
_cell_angle_gamma 90.00
_cell_formula_units_Z 8
_cell_length_a 23.795(5)
_cell_length_b 10.089(2)
_cell_length_c 17.189(3)
_cell_measurement_reflns_used 12005
_cell_measurement_temperature 296(2)
_cell_measurement_theta_max 27.50
_cell_measurement_theta_min 3.11
_cell_volume 3844.4(15)
_computing_cell_refinement 'RAXIS-RAPID Auto(Rigaku, 2004)'
_computing_data_collection 'RAXIS-RAPID Auto(Rigaku, 2004)'
_computing_data_reduction 'CrystalStructure(Rigaku/MSC, 2004)'
_computing_molecular_graphics 'SHELXL-97 (Sheldrick, 2001)'
_computing_publication_material 'SHELXL-97 (Sheldrick, 1997)'
_computing_structure_refinement 'SHELXL-97 (Sheldrick, 1997)'
_computing_structure_solution 'SHELXS-97 (Sheldrick, 1997)'
_diffrn_ambient_temperature 298(2)
_diffrn_measured_fraction_theta_full 0.998
_diffrn_measured_fraction_theta_max 0.998
_diffrn_measurement_device_type 'rigaku r-axis rapid IP area detector'
_diffrn_measurement_method '\w scans'
_diffrn_radiation_monochromator graphite
_diffrn_radiation_probe x-ray
_diffrn_radiation_type MoK\a
_diffrn_radiation_wavelength 0.71073
_diffrn_reflns_av_R_equivalents 0.0717
_diffrn_reflns_av_sigmaI/netI 0.0598
_diffrn_reflns_limit_h_max 30
_diffrn_reflns_limit_h_min -30
_diffrn_reflns_limit_k_max 13
_diffrn_reflns_limit_k_min -13
_diffrn_reflns_limit_l_max 21
_diffrn_reflns_limit_l_min -22
_diffrn_reflns_number 18137
_diffrn_reflns_theta_full 27.48
_diffrn_reflns_theta_max 27.48
_diffrn_reflns_theta_min 3.11
_diffrn_source 'rotating anode'
_exptl_absorpt_coefficient_mu 1.047
_exptl_absorpt_correction_T_max 0.8421
_exptl_absorpt_correction_T_min 0.8101
_exptl_absorpt_correction_type multi-scan
_exptl_crystal_colour green
_exptl_crystal_density_diffrn 1.486
_exptl_crystal_density_method 'not measured'
_exptl_crystal_description block
_exptl_crystal_F_000 1784
_exptl_crystal_size_max 0.21
_exptl_crystal_size_mid 0.19
_exptl_crystal_size_min 0.17
_refine_diff_density_max 1.039
_refine_diff_density_min -0.435
_refine_diff_density_rms 0.086
_refine_ls_extinction_method none
_refine_ls_goodness_of_fit_ref 1.039
_refine_ls_hydrogen_treatment refU
_refine_ls_matrix_type full
_refine_ls_number_parameters 262
_refine_ls_number_reflns 4391
_refine_ls_number_restraints 6
_refine_ls_restrained_S_all 1.039
_refine_ls_R_factor_all 0.0749
_refine_ls_R_factor_gt 0.0492
_refine_ls_shift/su_max 0.001
_refine_ls_shift/su_mean 0.000
_refine_ls_structure_factor_coef Fsqd
_refine_ls_weighting_details 'calc w=1/[\s^2^(Fo^2^)+(0.0677P)^2^+4.7290P] where P=(Fo^2^+2Fc^2^)/3'
_refine_ls_weighting_scheme calc
_refine_ls_wR_factor_gt 0.1214
_refine_ls_wR_factor_ref 0.1348
_reflns_number_gt 3219
_reflns_number_total 4391
_reflns_threshold_expression >2sigma(I)
_cod_data_source_file b909590j.txt
_cod_data_source_block shelxl2
_cod_depositor_comments
;
The following automatic conversions were performed:

'_symmetry_cell_setting' value 'Monoclinic' changed to 'monoclinic'
according to /home/saulius/struct/CIF-dictionaries/cif_core.dic
dictionary named 'cif_core.dic' version 2.4.2 from
2011-04-26.

'_refine_ls_hydrogen_treatment' value 'refu' changed to
'refU' according to
/home/saulius/struct/CIF-dictionaries/cif_core.dic dictionary named
'cif_core.dic' version 2.4.2 from 2011-04-26.

Automatic conversion script
Id: cif_fix_values 1891 2012-01-12 08:04:46Z andrius 
;
_cod_original_cell_volume 3844.4(13)
_cod_original_sg_symbol_H-M C2/c
_cod_database_code 7211531

loop_
_symmetry_equiv_pos_as_xyz
'x, y, z'
'-x, y, -z+1/2'
'x+1/2, y+1/2, z'
'-x+1/2, y+1/2, -z+1/2'
'-x, -y, -z'
'x, -y, z-1/2'
'-x+1/2, -y+1/2, -z'
'x+1/2, -y+1/2, z-1/2'

loop_
_atom_site_label
_atom_site_type_symbol
_atom_site_fract_x
_atom_site_fract_y
_atom_site_fract_z
_atom_site_U_iso_or_equiv
_atom_site_adp_type
_atom_site_occupancy
_atom_site_symmetry_multiplicity
_atom_site_calc_flag
_atom_site_refinement_flags
C1 C 0.34920(14) 0.5895(3) 0.7364(2) 0.0246(6) Uani 1 1 d .
C2 C 0.37874(14) 0.7228(3) 0.74375(19) 0.0232(6) Uani 1 1 d .
C3 C 0.43548(14) 0.7276(3) 0.7382(2) 0.0270(7) Uani 1 1 d .
H3 H 0.4516 0.6503 0.7255 0.032 Uiso 1 1 calc R
C4 C 0.46889(14) 0.8436(3) 0.7509(2) 0.0256(6) Uani 1 1 d .
C5 C 0.44241(16) 0.9591(3) 0.7664(2) 0.0323(7) Uani 1 1 d .
H5 H 0.4629 1.0393 0.7727 0.039 Uiso 1 1 calc R
C6 C 0.38596(15) 0.9555(3) 0.7724(2) 0.0305(7) Uani 1 1 d .
H6 H 0.3693 1.0336 0.7831 0.037 Uiso 1 1 calc R
C7 C 0.35375(14) 0.8382(3) 0.76297(19) 0.0239(6) Uani 1 1 d .
C8 C 0.29267(14) 0.8441(3) 0.7704(2) 0.0254(7) Uani 1 1 d .
C9 C 0.26870(15) 0.1136(3) 0.6280(2) 0.0296(7) Uani 1 1 d .
H9 H 0.2454 0.0899 0.6590 0.036 Uiso 1 1 calc R
C10 C 0.3294(2) 0.2178(4) 0.5842(3) 0.0501(11) Uani 1 1 d .
H10 H 0.3568 0.2801 0.5795 0.060 Uiso 1 1 calc R
C11 C 0.3085(2) 0.1107(4) 0.5329(3) 0.0540(12) Uani 1 1 d .
H11 H 0.3183 0.0876 0.4870 0.065 Uiso 1 1 calc R
C12 C 0.23367(18) -0.0725(3) 0.5262(2) 0.0409(9) Uani 1 1 d .
H12A H 0.2045 -0.0494 0.4717 0.049 Uiso 1 1 calc R
H12B H 0.2114 -0.0975 0.5613 0.049 Uiso 1 1 calc R
C13 C 0.26986(19) -0.1899(3) 0.5170(3) 0.0430(9) Uani 1 1 d .
H13A H 0.3001 -0.2115 0.5709 0.052 Uiso 1 1 calc R
H13B H 0.2906 -0.1671 0.4795 0.052 Uiso 1 1 calc R
C14 C 0.3892(2) 0.2415(4) 0.8869(3) 0.0508(11) Uani 1 1 d .
H14 H 0.3556 0.2078 0.8956 0.061 Uiso 1 1 calc R
C15 C 0.4449(2) 0.3352(5) 0.8304(4) 0.0801(18) Uani 1 1 d .
H15 H 0.4575 0.3793 0.7920 0.096 Uiso 1 1 calc R
C16 C 0.4818(3) 0.2919(6) 0.9072(4) 0.104(3) Uani 1 1 d .
H16 H 0.5235 0.3011 0.9309 0.125 Uiso 1 1 calc R
C17 C 0.4643(4) 0.1627(6) 1.0219(3) 0.110(3) Uani 1 1 d .
H17A H 0.4339 0.1749 1.0466 0.132 Uiso 1 1 calc R
H17B H 0.5018 0.2005 1.0597 0.132 Uiso 1 1 calc R
C18 C 0.4731(3) 0.0149(6) 1.0119(4) 0.094(2) Uani 1 1 d .
H18A H 0.4782 -0.0297 1.0640 0.113 Uiso 1 1 calc R
H18B H 0.4372 -0.0205 0.9693 0.113 Uiso 1 1 calc R
N1 N 0.30381(13) 0.2187(3) 0.64342(17) 0.0311(6) Uani 1 1 d .
N2 N 0.27046(14) 0.0449(3) 0.56237(17) 0.0337(7) Uani 1 1 d .
N3 N 0.38739(14) 0.3039(3) 0.81889(19) 0.0373(7) Uani 1 1 d .
N4 N 0.4457(2) 0.2331(4) 0.9419(3) 0.0746(14) Uani 1 1 d .
Ni1 Ni 0.309681(18) 0.36249(4) 0.72803(2) 0.02329(14) Uani 1 1 d .
O1 O 0.32649(11) 0.5551(2) 0.78883(14) 0.0303(5) Uani 1 1 d .
O2 O 0.35035(11) 0.5104(2) 0.68010(14) 0.0311(5) Uani 1 1 d .
O3 O 0.24818(10) 0.7867(2) 0.71670(14) 0.0304(5) Uani 1 1 d .
O4 O 0.28645(10) 0.9100(2) 0.82820(14) 0.0345(5) Uani 1 1 d .
O5 O 0.3851(3) 0.3415(8) 0.4492(3) 0.075(2) Uani 0.50 1 d PD
H5A H 0.3479 0.3560 0.4313 0.090 Uiso 0.50 1 d PRD
H5B H 0.4082 0.4083 0.4500 0.090 Uiso 0.50 1 d PRD
O6 O 0.4273(4) 0.4669(10) 0.0851(6) 0.123(4) Uani 0.50 1 d PD
H6A H 0.4223 0.5170 0.0432 0.147 Uiso 0.50 1 d PRD
H6B H 0.4053 0.4829 0.1134 0.147 Uiso 0.50 1 d PRD

loop_
_atom_site_aniso_label
_atom_site_aniso_U_11
_atom_site_aniso_U_22
_atom_site_aniso_U_33
_atom_site_aniso_U_23
_atom_site_aniso_U_13
_atom_site_aniso_U_12
C1 0.0201(15) 0.0189(13) 0.0358(16) 0.0008(13) 0.0115(13) 0.0019(12)
C2 0.0226(16) 0.0187(13) 0.0294(15) -0.0010(12) 0.0106(13) -0.0002(12)
C3 0.0245(17) 0.0181(13) 0.0407(18) -0.0033(13) 0.0146(14) 0.0020(12)
C4 0.0201(16) 0.0220(14) 0.0349(16) 0.0024(13) 0.0103(13) 0.0017(12)
C5 0.0283(18) 0.0186(14) 0.051(2) -0.0007(14) 0.0158(16) -0.0008(13)
C6 0.0267(17) 0.0188(14) 0.0471(19) -0.0027(14) 0.0147(15) 0.0031(12)
C7 0.0201(15) 0.0217(14) 0.0288(15) -0.0007(12) 0.0077(12) 0.0029(12)
C8 0.0217(16) 0.0205(14) 0.0349(16) 0.0036(13) 0.0111(13) 0.0044(12)
C9 0.0320(18) 0.0262(15) 0.0332(17) -0.0043(14) 0.0149(14) -0.0033(13)
C10 0.064(3) 0.040(2) 0.065(3) -0.015(2) 0.046(2) -0.016(2)
C11 0.079(3) 0.044(2) 0.059(3) -0.014(2) 0.049(3) -0.012(2)
C12 0.046(2) 0.0287(17) 0.045(2) -0.0120(16) 0.0122(17) -0.0045(16)
C13 0.051(2) 0.0322(18) 0.045(2) -0.0116(17) 0.0172(19) -0.0031(18)
C14 0.060(3) 0.043(2) 0.044(2) -0.0017(19) 0.012(2) 0.016(2)
C15 0.034(3) 0.068(3) 0.121(5) 0.036(3) 0.007(3) -0.003(2)
C16 0.044(3) 0.075(4) 0.135(6) 0.030(4) -0.036(3) -0.008(3)
C17 0.140(7) 0.105(5) 0.050(3) 0.014(3) -0.008(4) 0.054(5)
C18 0.119(6) 0.083(4) 0.058(3) 0.031(3) 0.004(3) 0.039(4)
N1 0.0346(16) 0.0257(13) 0.0382(15) -0.0046(12) 0.0193(13) -0.0040(12)
N2 0.0425(18) 0.0250(13) 0.0353(15) -0.0069(12) 0.0161(13) -0.0032(12)
N3 0.0324(17) 0.0272(14) 0.0443(17) 0.0011(13) 0.0042(14) 0.0033(12)
N4 0.073(3) 0.058(2) 0.058(2) 0.004(2) -0.018(2) 0.019(2)
Ni1 0.0214(2) 0.0194(2) 0.0304(2) -0.00303(16) 0.01100(16) -0.00291(16)
O1 0.0351(13) 0.0225(10) 0.0402(12) -0.0024(10) 0.0219(11) -0.0035(9)
O2 0.0359(13) 0.0250(11) 0.0368(12) -0.0072(10) 0.0185(11) -0.0072(10)
O3 0.0232(12) 0.0296(12) 0.0397(13) -0.0029(10) 0.0129(10) 0.0023(10)
O4 0.0303(13) 0.0399(13) 0.0375(12) -0.0080(11) 0.0173(11) 0.0000(11)
O5 0.053(4) 0.144(7) 0.020(2) 0.023(3) 0.003(2) 0.045(4)
O6 0.099(7) 0.168(10) 0.121(7) 0.073(7) 0.065(6) 0.047(7)

loop_
_atom_type_symbol
_atom_type_description
_atom_type_scat_dispersion_real
_atom_type_scat_dispersion_imag
_atom_type_scat_source
C C 0.0033 0.0016 'International Tables Vol C Tables 4.2.6.8 and 6.1.1.4'
H H 0.0000 0.0000 'International Tables Vol C Tables 4.2.6.8 and 6.1.1.4'
N N 0.0061 0.0033 'International Tables Vol C Tables 4.2.6.8 and 6.1.1.4'
O O 0.0106 0.0060 'International Tables Vol C Tables 4.2.6.8 and 6.1.1.4'
Ni Ni 0.3393 1.1124 'International Tables Vol C Tables 4.2.6.8 and 6.1.1.4'

loop_
_geom_angle_atom_site_label_1
_geom_angle_atom_site_label_2
_geom_angle_atom_site_label_3
_geom_angle
_geom_angle_site_symmetry_1
_geom_angle_site_symmetry_3
O1 C1 O2 120.7(3) . .
O1 C1 C2 119.8(3) . .
O2 C1 C2 119.4(3) . .
O1 C1 Ni1 61.96(15) . .
O2 C1 Ni1 58.71(15) . .
C2 C1 Ni1 175.0(2) . .
C3 C2 C7 119.6(3) . .
C3 C2 C1 117.5(3) . .
C7 C2 C1 122.6(3) . .
C4 C3 C2 122.3(3) . .
C4 C3 H3 118.9 . .
C2 C3 H3 118.9 . .
C3 C4 C5 117.5(3) . .
C3 C4 C4 120.87(19) . 2_656
C5 C4 C4 121.6(2) . 2_656
C6 C5 C4 120.7(3) . .
C6 C5 H5 119.7 . .
C4 C5 H5 119.7 . .
C5 C6 C7 121.6(3) . .
C5 C6 H6 119.2 . .
C7 C6 H6 119.2 . .
C6 C7 C2 118.2(3) . .
C6 C7 C8 117.8(3) . .
C2 C7 C8 123.9(3) . .
O4 C8 O3 121.0(3) . .
O4 C8 C7 119.0(3) . .
O3 C8 C7 119.9(3) . .
O4 C8 Ni1 62.95(17) . 4_556
O3 C8 Ni1 58.06(16) . 4_556
C7 C8 Ni1 175.6(2) . 4_556
N1 C9 N2 112.1(3) . .
N1 C9 H9 124.0 . .
N2 C9 H9 124.0 . .
N1 C10 C11 109.3(3) . .
N1 C10 H10 125.3 . .
C11 C10 H10 125.3 . .
N2 C11 C10 106.2(3) . .
N2 C11 H11 126.9 . .
C10 C11 H11 126.9 . .
N2 C12 C13 113.8(3) . .
N2 C12 H12A 108.8 . .
C13 C12 H12A 108.8 . .
N2 C12 H12B 108.8 . .
C13 C12 H12B 108.8 . .
H12A C12 H12B 107.7 . .
C12 C13 C13 111.6(4) . 7_546
C12 C13 H13A 109.3 . .
C13 C13 H13A 109.3 7_546 .
C12 C13 H13B 109.3 . .
C13 C13 H13B 109.3 7_546 .
H13A C13 H13B 108.0 . .
N3 C14 N4 111.1(5) . .
N3 C14 H14 124.4 . .
N4 C14 H14 124.4 . .
N3 C15 C16 109.2(5) . .
N3 C15 H15 125.4 . .
C16 C15 H15 125.4 . .
N4 C16 C15 106.2(5) . .
N4 C16 H16 126.9 . .
C15 C16 H16 126.9 . .
N4 C17 C18 112.0(5) . .
N4 C17 H17A 109.2 . .
C18 C17 H17A 109.2 . .
N4 C17 H17B 109.2 . .
C18 C17 H17B 109.2 . .
H17A C17 H17B 107.9 . .
C18 C18 C17 113.0(8) 5_657 .
C18 C18 H18A 109.0 5_657 .
C17 C18 H18A 109.0 . .
C18 C18 H18B 109.0 5_657 .
C17 C18 H18B 109.0 . .
H18A C18 H18B 107.8 . .
C9 N1 C10 105.5(3) . .
C9 N1 Ni1 126.6(2) . .
C10 N1 Ni1 127.5(2) . .
C9 N2 C11 106.9(3) . .
C9 N2 C12 125.3(3) . .
C11 N2 C12 127.6(3) . .
C14 N3 C15 106.2(4) . .
C14 N3 Ni1 123.4(3) . .
C15 N3 Ni1 129.6(3) . .
C14 N4 C16 107.3(4) . .
C14 N4 C17 125.4(6) . .
C16 N4 C17 127.2(5) . .
N1 Ni1 N3 98.63(12) . .
N1 Ni1 O3 100.39(10) . 4_546
N3 Ni1 O3 96.35(11) . 4_546
N1 Ni1 O2 98.55(10) . .
N3 Ni1 O2 95.05(11) . .
O3 Ni1 O2 156.12(9) 4_546 .
N1 Ni1 O1 159.96(10) . .
N3 Ni1 O1 86.18(11) . .
O3 Ni1 O1 98.37(9) 4_546 .
O2 Ni1 O1 61.54(8) . .
N1 Ni1 O4 92.96(11) . 4_546
N3 Ni1 O4 156.71(11) . 4_546
O3 Ni1 O4 61.54(9) 4_546 4_546
O2 Ni1 O4 103.16(9) . 4_546
O1 Ni1 O4 89.81(9) . 4_546
N1 Ni1 C8 98.30(11) . 4_546
N3 Ni1 C8 126.92(12) . 4_546
O3 Ni1 C8 31.01(9) 4_546 4_546
O2 Ni1 C8 131.18(10) . 4_546
O1 Ni1 C8 94.14(9) . 4_546
O4 Ni1 C8 30.54(9) 4_546 4_546
N1 Ni1 C1 129.40(11) . .
N3 Ni1 C1 90.25(11) . .
O3 Ni1 C1 128.13(10) 4_546 .
O2 Ni1 C1 30.87(9) . .
O1 Ni1 C1 30.68(9) . .
O4 Ni1 C1 97.92(10) 4_546 .
C8 Ni1 C1 115.46(10) 4_546 .
C1 O1 Ni1 87.36(18) . .
C1 O2 Ni1 90.42(18) . .
C8 O3 Ni1 90.93(18) . 4_556
C8 O4 Ni1 86.51(19) . 4_556
H5A O5 H5B 116.6 . .
H6A O6 H6B 116.5 . .

loop_
_geom_bond_atom_site_label_1
_geom_bond_atom_site_label_2
_geom_bond_distance
_geom_bond_site_symmetry_2
C1 O1 1.257(4) .
C1 O2 1.262(4) .
C1 C2 1.501(4) .
C1 Ni1 2.460(3) .
C2 C3 1.389(4) .
C2 C7 1.400(4) .
C3 C4 1.387(4) .
C3 H3 0.9300 .
C4 C5 1.396(4) .
C4 C4 1.492(6) 2_656
C5 C6 1.385(5) .
C5 H5 0.9300 .
C6 C7 1.387(4) .
C6 H6 0.9300 .
C7 C8 1.505(4) .
C8 O4 1.249(4) .
C8 O3 1.264(4) .
C8 Ni1 2.453(3) 4_556
C9 N1 1.316(4) .
C9 N2 1.337(4) .
C9 H9 0.9300 .
C10 N1 1.362(4) .
C10 C11 1.369(5) .
C10 H10 0.9300 .
C11 N2 1.361(5) .
C11 H11 0.9300 .
C12 N2 1.470(4) .
C12 C13 1.507(5) .
C12 H12A 0.9700 .
C12 H12B 0.9700 .
C13 C13 1.517(7) 7_546
C13 H13A 0.9700 .
C13 H13B 0.9700 .
C14 N3 1.314(5) .
C14 N4 1.335(6) .
C14 H14 0.9300 .
C15 N3 1.348(6) .
C15 C16 1.365(8) .
C15 H15 0.9300 .
C16 N4 1.350(8) .
C16 H16 0.9300 .
C17 N4 1.466(7) .
C17 C18 1.524(8) .
C17 H17A 0.9700 .
C17 H17B 0.9700 .
C18 C18 1.507(13) 5_657
C18 H18A 0.9700 .
C18 H18B 0.9700 .
N1 Ni1 2.023(3) .
N3 Ni1 2.027(3) .
Ni1 O3 2.082(2) 4_546
Ni1 O2 2.103(2) .
Ni1 O1 2.174(2) .
Ni1 O4 2.189(2) 4_546
Ni1 C8 2.453(3) 4_546
O3 Ni1 2.082(2) 4_556
O4 Ni1 2.189(2) 4_556
O5 H5A 0.8381 .
O5 H5B 0.8664 .
O6 H6A 0.8524 .
O6 H6B 0.8511 .

loop_
_geom_torsion_atom_site_label_1
_geom_torsion_atom_site_label_2
_geom_torsion_atom_site_label_3
_geom_torsion_atom_site_label_4
_geom_torsion
_geom_torsion_site_symmetry_1
_geom_torsion_site_symmetry_4
O1 C1 C2 C3 131.7(3) . .
O2 C1 C2 C3 -44.5(4) . .
Ni1 C1 C2 C3 22(3) . .
O1 C1 C2 C7 -42.7(5) . .
O2 C1 C2 C7 141.1(3) . .
Ni1 C1 C2 C7 -152(2) . .
C7 C2 C3 C4 -0.1(5) . .
C1 C2 C3 C4 -174.6(3) . .
C2 C3 C4 C5 -2.6(5) . .
C2 C3 C4 C4 176.5(4) . 2_656
C3 C4 C5 C6 2.8(5) . .
C4 C4 C5 C6 -176.3(4) 2_656 .
C4 C5 C6 C7 -0.4(5) . .
C5 C6 C7 C2 -2.4(5) . .
C5 C6 C7 C8 -179.8(3) . .
C3 C2 C7 C6 2.6(5) . .
C1 C2 C7 C6 176.9(3) . .
C3 C2 C7 C8 179.9(3) . .
C1 C2 C7 C8 -5.9(5) . .
C6 C7 C8 O4 -44.3(4) . .
C2 C7 C8 O4 138.5(3) . .
C6 C7 C8 O3 133.2(3) . .
C2 C7 C8 O3 -44.1(4) . .
C6 C7 C8 Ni1 71(3) . 4_556
C2 C7 C8 Ni1 -106(3) . 4_556
N1 C10 C11 N2 -1.0(5) . .
N2 C12 C13 C13 177.5(4) . 7_546
N3 C15 C16 N4 0.4(7) . .
N4 C17 C18 C18 68.9(9) . 5_657
N2 C9 N1 C10 0.2(4) . .
N2 C9 N1 Ni1 173.2(2) . .
C11 C10 N1 C9 0.5(5) . .
C11 C10 N1 Ni1 -172.4(3) . .
N1 C9 N2 C11 -0.8(4) . .
N1 C9 N2 C12 -176.1(3) . .
C10 C11 N2 C9 1.1(5) . .
C10 C11 N2 C12 176.1(4) . .
C13 C12 N2 C9 -127.8(4) . .
C13 C12 N2 C11 58.0(5) . .
N4 C14 N3 C15 0.7(5) . .
N4 C14 N3 Ni1 -170.2(3) . .
C16 C15 N3 C14 -0.7(6) . .
C16 C15 N3 Ni1 169.5(4) . .
N3 C14 N4 C16 -0.5(6) . .
N3 C14 N4 C17 -176.0(5) . .
C15 C16 N4 C14 0.1(7) . .
C15 C16 N4 C17 175.4(5) . .
C18 C17 N4 C14 83.2(8) . .
C18 C17 N4 C16 -91.4(8) . .
C9 N1 Ni1 N3 102.0(3) . .
C10 N1 Ni1 N3 -86.5(4) . .
C9 N1 Ni1 O3 3.9(3) . 4_546
C10 N1 Ni1 O3 175.4(3) . 4_546
C9 N1 Ni1 O2 -161.5(3) . .
C10 N1 Ni1 O2 10.0(4) . .
C9 N1 Ni1 O1 -155.3(3) . .
C10 N1 Ni1 O1 16.2(6) . .
C9 N1 Ni1 O4 -57.7(3) . 4_546
C10 N1 Ni1 O4 113.8(3) . 4_546
C9 N1 Ni1 C8 -27.5(3) . 4_546
C10 N1 Ni1 C8 144.0(3) . 4_546
C9 N1 Ni1 C1 -160.5(3) . .
C10 N1 Ni1 C1 11.0(4) . .
C14 N3 Ni1 N1 -103.0(3) . .
C15 N3 Ni1 N1 88.4(4) . .
C14 N3 Ni1 O3 -1.4(3) . 4_546
C15 N3 Ni1 O3 -170.0(4) . 4_546
C14 N3 Ni1 O2 157.6(3) . .
C15 N3 Ni1 O2 -11.1(5) . .
C14 N3 Ni1 O1 96.6(3) . .
C15 N3 Ni1 O1 -72.0(4) . .
C14 N3 Ni1 O4 16.0(5) . 4_546
C15 N3 Ni1 O4 -152.6(4) . 4_546
C14 N3 Ni1 C8 4.3(3) . 4_546
C15 N3 Ni1 C8 -164.3(4) . 4_546
C14 N3 Ni1 C1 127.1(3) . .
C15 N3 Ni1 C1 -41.6(4) . .
O1 C1 Ni1 N1 176.51(18) . .
O2 C1 Ni1 N1 -1.9(2) . .
C2 C1 Ni1 N1 -72(3) . .
O1 C1 Ni1 N3 -82.1(2) . .
O2 C1 Ni1 N3 99.5(2) . .
C2 C1 Ni1 N3 30(3) . .
O1 C1 Ni1 O3 16.2(2) . 4_546
O2 C1 Ni1 O3 -162.26(17) . 4_546
C2 C1 Ni1 O3 128(3) . 4_546
O1 C1 Ni1 O2 178.5(3) . .
C2 C1 Ni1 O2 -70(3) . .
O2 C1 Ni1 O1 -178.5(3) . .
C2 C1 Ni1 O1 112(3) . .
O1 C1 Ni1 O4 76.04(19) . 4_546
O2 C1 Ni1 O4 -102.42(18) . 4_546
C2 C1 Ni1 O4 -172(3) . 4_546
O1 C1 Ni1 C8 49.8(2) . 4_546
O2 C1 Ni1 C8 -128.68(18) . 4_546
C2 C1 Ni1 C8 162(3) . 4_546
O2 C1 O1 Ni1 1.5(3) . .
C2 C1 O1 Ni1 -174.6(3) . .
N1 Ni1 O1 C1 -7.9(4) . .
N3 Ni1 O1 C1 96.9(2) . .
O3 Ni1 O1 C1 -167.19(18) 4_546 .
O2 Ni1 O1 C1 -0.90(17) . .
O4 Ni1 O1 C1 -106.01(19) 4_546 .
C8 Ni1 O1 C1 -136.27(19) 4_546 .
O1 C1 O2 Ni1 -1.6(3) . .
C2 C1 O2 Ni1 174.6(3) . .
N1 Ni1 O2 C1 178.48(19) . .
N3 Ni1 O2 C1 -82.0(2) . .
O3 Ni1 O2 C1 36.3(3) 4_546 .
O1 Ni1 O2 C1 0.89(17) . .
O4 Ni1 O2 C1 83.39(19) 4_546 .
C8 Ni1 O2 C1 69.5(2) 4_546 .
O4 C8 O3 Ni1 2.0(3) . 4_556
C7 C8 O3 Ni1 -175.4(2) . 4_556
O3 C8 O4 Ni1 -1.9(3) . 4_556
C7 C8 O4 Ni1 175.5(2) . 4_556
